data_7244274
loop_
_publ_author_name
'Khalfa, M.'
'Oueslati, A.'
'Khirouni, K.'
'Gargouri, M.'
'Rousseau, A.'
'Lhoste, J.'
'Bardeau, J.-F.'
'Corbel, G.'

_publ_section_title
;
 Synthesis, structural and electrical characterization of a new organic
 inorganic bromide: [(C3H7)4N]2CoBr4
;
_journal_issue 5
_journal_name_full 'RSC Advances'
_journal_page_first 2798
_journal_page_last 2809
_journal_paper_doi 10.1039/D1RA07965D
_journal_volume 12
_journal_year 2022
_chemical_formula_sum 'C24 H42 Br4 Co N2'
_chemical_formula_weight 737.16
_space_group_crystal_system monoclinic
_space_group_IT_number 15
_space_group_name_Hall '-C 2yc'
_space_group_name_H-M_alt 'C 1 2/c 1'
_atom_sites_solution_hydrogens geom
_audit_creation_method SHELXL-2018/3
_audit_update_record
;
2021-12-03 deposited with the CCDC.	2022-01-04 downloaded from the CCDC.
;
_cell_angle_alpha 90
_cell_angle_beta 110.281(5)
_cell_angle_gamma 90
_cell_formula_units_Z 8
_cell_length_a 33.179(7)
_cell_length_b 14.251(3)
_cell_length_c 15.092(3)
_cell_measurement_reflns_used 591
_cell_measurement_temperature 296(2)
_cell_measurement_theta_max 20.3
_cell_measurement_theta_min 2.0
_cell_volume 6694(2)
_computing_structure_refinement 'SHELXL-2018/3 (Sheldrick, 2018)'
_computing_structure_solution 'SHELXT 2014/5 (Sheldrick, 2014)'
_diffrn_ambient_temperature 296(2)
_diffrn_detector_area_resol_mean 10.0
_diffrn_measured_fraction_theta_full 1.000
_diffrn_measured_fraction_theta_max 0.999
_diffrn_measurement_device_type 'Bruker APEXII'
_diffrn_measurement_method '\w scans'
_diffrn_radiation_monochromator graphite
_diffrn_radiation_source 'fine-focus sealed tube'
_diffrn_radiation_type MoK\a
_diffrn_radiation_wavelength 0.71073
_diffrn_reflns_av_R_equivalents 0.0718
_diffrn_reflns_av_unetI/netI 0.0614
_diffrn_reflns_Laue_measured_fraction_full 1.000
_diffrn_reflns_Laue_measured_fraction_max 0.999
_diffrn_reflns_limit_h_max 42
_diffrn_reflns_limit_h_min -43
_diffrn_reflns_limit_k_max 18
_diffrn_reflns_limit_k_min -18
_diffrn_reflns_limit_l_max 19
_diffrn_reflns_limit_l_min -15
_diffrn_reflns_number 54314
_diffrn_reflns_point_group_measured_fraction_full 1.000
_diffrn_reflns_point_group_measured_fraction_max 0.999
_diffrn_reflns_theta_full 25.242
_diffrn_reflns_theta_max 27.473
_diffrn_reflns_theta_min 1.972
_diffrn_standards_decay_% 0
_diffrn_standards_interval_count 0
_diffrn_standards_number 0
_exptl_absorpt_coefficient_mu 5.301
_exptl_absorpt_correction_T_max 0.746
_exptl_absorpt_correction_T_min 0.549
_exptl_absorpt_correction_type multi-scan
_exptl_absorpt_process_details '(SHELX76; Sheldrick, 2008)'
_exptl_crystal_colour white
_exptl_crystal_density_diffrn 1.463
_exptl_crystal_density_meas ?
_exptl_crystal_density_method 'not measured'
_exptl_crystal_description parallelepiped
_exptl_crystal_F_000 2936
_exptl_crystal_size_max 0.389
_exptl_crystal_size_mid 0.267
_exptl_crystal_size_min 0.137
_refine_diff_density_max 0.652
_refine_diff_density_min -0.602
_refine_diff_density_rms 0.076
_refine_ls_extinction_method none
_refine_ls_goodness_of_fit_ref 0.997
_refine_ls_hydrogen_treatment constr
_refine_ls_matrix_type full
_refine_ls_number_parameters 283
_refine_ls_number_reflns 7670
_refine_ls_number_restraints 0
_refine_ls_restrained_S_all 0.997
_refine_ls_R_factor_all 0.1181
_refine_ls_R_factor_gt 0.0473
_refine_ls_shift/su_max 0.002
_refine_ls_shift/su_mean 0.000
_refine_ls_structure_factor_coef Fsqd
_refine_ls_weighting_details 'w=1/[\s^2^(Fo^2^)+(0.0532P)^2^+13.5867P] where P=(Fo^2^+2Fc^2^)/3'
_refine_ls_weighting_scheme calc
_refine_ls_wR_factor_gt 0.1059
_refine_ls_wR_factor_ref 0.1330
_reflns_Friedel_coverage 0.000
_reflns_number_gt 4072
_reflns_number_total 7670
_reflns_threshold_expression 'I > 2\s(I)'
_cod_data_source_file d1ra07965d1.cif
_cod_data_source_block CoBr4_tpa2
_cod_depositor_comments
;
The following automatic conversions were performed:

data item '_exptl_crystal_density_meas' value 'not measured' was
changed to '?' -- the value is perceived as not measured.

Automatic conversion script
Id: cif_fix_values 7556 2019-12-06 15:28:31Z antanas 
;
_cod_original_cell_volume 6693(2)
_cod_original_sg_symbol_H-M 'C 2/c'
_cod_database_code 7244274
_shelx_shelxl_version_number 2018/3
_shelx_space_group_comment
;
The symmetry employed for this shelxl refinement is uniquely defined
by the following loop, which should always be used as a source of
symmetry information in preference to the above space-group names.
They are only intended as comments.
;

loop_
_space_group_symop_operation_xyz
'x, y, z'
'-x, y, -z+1/2'
'x+1/2, y+1/2, z'
'-x+1/2, y+1/2, -z+1/2'
'-x, -y, -z'
'x, -y, z-1/2'
'-x+1/2, -y+1/2, -z'
'x+1/2, -y+1/2, z-1/2'

loop_
_atom_site_label
_atom_site_type_symbol
_atom_site_fract_x
_atom_site_fract_y
_atom_site_fract_z
_atom_site_U_iso_or_equiv
_atom_site_adp_type
_atom_site_occupancy
_atom_site_site_symmetry_order
_atom_site_calc_flag
_atom_site_refinement_flags_posn
_atom_site_refinement_flags_adp
_atom_site_refinement_flags_occupancy
_atom_site_disorder_assembly
_atom_site_disorder_group
Co1 Co 0.87181(2) 0.74661(5) 0.40124(5) 0.0547(2) Uani 1 1 d . . . . .
Br1 Br 0.92105(2) 0.66100(4) 0.34313(4) 0.07237(19) Uani 1 1 d . . . . .
Br2 Br 0.80904(2) 0.80317(5) 0.27453(4) 0.0822(2) Uani 1 1 d . . . . .
Br3 Br 0.90868(2) 0.87700(4) 0.49744(5) 0.0834(2) Uani 1 1 d . . . . .
Br4 Br 0.84604(2) 0.64364(5) 0.49597(5) 0.0847(2) Uani 1 1 d . . . . .
N1 N 0.500000 0.4088(4) 0.250000 0.0501(13) Uani 1 2 d S T P . .
C1 C 0.49200(16) 0.3460(3) 0.1647(3) 0.0544(12) Uani 1 1 d . . . . .
H1A H 0.516023 0.303014 0.177629 0.065 Uiso 1 1 calc R U . . .
H1B H 0.466567 0.308716 0.157147 0.065 Uiso 1 1 calc R U . . .
C2 C 0.4860(2) 0.3945(4) 0.0724(3) 0.0710(15) Uani 1 1 d . . . . .
H2A H 0.511963 0.428499 0.077015 0.085 Uiso 1 1 calc R U . . .
H2B H 0.462669 0.439344 0.059143 0.085 Uiso 1 1 calc R U . . .
C3 C 0.4759(2) 0.3238(5) -0.0075(4) 0.0842(18) Uani 1 1 d . . . . .
H3A H 0.498706 0.278429 0.006447 0.126 Uiso 1 1 calc R U . . .
H3B H 0.473361 0.355640 -0.065240 0.126 Uiso 1 1 calc R U . . .
H3C H 0.449423 0.292485 -0.014224 0.126 Uiso 1 1 calc R U . . .
C4 C 0.53847(15) 0.4719(3) 0.2626(4) 0.0580(13) Uani 1 1 d . . . . .
H4A H 0.531758 0.512540 0.207823 0.070 Uiso 1 1 calc R U . . .
H4B H 0.542451 0.511563 0.317159 0.070 Uiso 1 1 calc R U . . .
C5 C 0.58072(17) 0.4229(4) 0.2754(4) 0.0767(16) Uani 1 1 d . . . . .
H5A H 0.590006 0.388214 0.334338 0.092 Uiso 1 1 calc R U . . .
H5B H 0.576865 0.378639 0.224217 0.092 Uiso 1 1 calc R U . . .
C6 C 0.61424(19) 0.4936(5) 0.2762(5) 0.099(2) Uani 1 1 d . . . . .
H6A H 0.605057 0.527463 0.217550 0.148 Uiso 1 1 calc R U . . .
H6B H 0.640811 0.462004 0.283955 0.148 Uiso 1 1 calc R U . . .
H6C H 0.618340 0.536607 0.327497 0.148 Uiso 1 1 calc R U . . .
N2 N 0.75370(12) 0.4869(3) 0.5945(2) 0.0472(9) Uani 1 1 d . . . . .
C7 C 0.77817(18) 0.5552(3) 0.6702(3) 0.0626(13) Uani 1 1 d . . . . .
H7A H 0.803217 0.576172 0.656553 0.075 Uiso 1 1 calc R U . . .
H7B H 0.760125 0.609653 0.666575 0.075 Uiso 1 1 calc R U . . .
C8 C 0.7929(2) 0.5186(5) 0.7699(4) 0.0889(19) Uani 1 1 d . . . . .
H8A H 0.810133 0.462633 0.774345 0.107 Uiso 1 1 calc R U . . .
H8B H 0.768098 0.501693 0.786483 0.107 Uiso 1 1 calc R U . . .
C9 C 0.8190(3) 0.5916(6) 0.8380(5) 0.144(4) Uani 1 1 d . . . . .
H9A H 0.841842 0.613057 0.817688 0.216 Uiso 1 1 calc R U . . .
H9B H 0.830964 0.564580 0.899904 0.216 Uiso 1 1 calc R U . . .
H9C H 0.800902 0.643531 0.839726 0.216 Uiso 1 1 calc R U . . .
C10 C 0.78013(18) 0.3982(3) 0.5980(4) 0.0659(14) Uani 1 1 d . . . . .
H10A H 0.779413 0.360336 0.650821 0.079 Uiso 1 1 calc R U . . .
H10B H 0.766144 0.362461 0.540865 0.079 Uiso 1 1 calc R U . . .
C11 C 0.82613(18) 0.4121(4) 0.6073(4) 0.0729(15) Uani 1 1 d . . . . .
H11A H 0.842272 0.433815 0.670639 0.088 Uiso 1 1 calc R U . . .
H11B H 0.827906 0.460018 0.563130 0.088 Uiso 1 1 calc R U . . .
C12 C 0.8457(2) 0.3228(4) 0.5882(4) 0.0824(18) Uani 1 1 d . . . . .
H12A H 0.841967 0.274012 0.628618 0.124 Uiso 1 1 calc R U . . .
H12B H 0.875760 0.332251 0.600428 0.124 Uiso 1 1 calc R U . . .
H12C H 0.831762 0.304927 0.523400 0.124 Uiso 1 1 calc R U . . .
C13 C 0.74434(15) 0.5315(3) 0.4984(3) 0.0536(12) Uani 1 1 d . . . . .
H13A H 0.771580 0.545987 0.491053 0.064 Uiso 1 1 calc R U . . .
H13B H 0.730011 0.485244 0.450808 0.064 Uiso 1 1 calc R U . . .
C14 C 0.71757(18) 0.6190(4) 0.4779(4) 0.0695(15) Uani 1 1 d . . . . .
H14A H 0.731212 0.666481 0.524699 0.083 Uiso 1 1 calc R U . . .
H14B H 0.689512 0.605540 0.481468 0.083 Uiso 1 1 calc R U . . .
C15 C 0.71252(19) 0.6552(4) 0.3803(4) 0.0793(17) Uani 1 1 d . . . . .
H15A H 0.740374 0.664896 0.375836 0.119 Uiso 1 1 calc R U . . .
H15B H 0.697080 0.713507 0.369538 0.119 Uiso 1 1 calc R U . . .
H15C H 0.696894 0.610162 0.333798 0.119 Uiso 1 1 calc R U . . .
C16 C 0.71279(18) 0.4598(4) 0.6103(4) 0.0695(15) Uani 1 1 d . . . . .
H16A H 0.720558 0.430011 0.671785 0.083 Uiso 1 1 calc R U . . .
H16B H 0.697368 0.516932 0.613063 0.083 Uiso 1 1 calc R U . . .
C17 C 0.6830(2) 0.3970(5) 0.5405(5) 0.102(2) Uani 1 1 d . . . . .
H17A H 0.698228 0.340842 0.533687 0.122 Uiso 1 1 calc R U . . .
H17B H 0.672327 0.428167 0.479694 0.122 Uiso 1 1 calc R U . . .
C18 C 0.6451(2) 0.3697(4) 0.5715(5) 0.098(2) Uani 1 1 d . . . . .
H18A H 0.655734 0.339008 0.631848 0.147 Uiso 1 1 calc R U . . .
H18B H 0.626350 0.327840 0.525749 0.147 Uiso 1 1 calc R U . . .
H18C H 0.629533 0.425077 0.576307 0.147 Uiso 1 1 calc R U . . .
N3 N 1.000000 0.5822(4) 0.750000 0.0551(14) Uani 1 2 d S T P . .
C19 C 0.9882(3) 0.5424(8) 0.6505(8) 0.063(3) Uiso 0.5 1 d . . P . .
C20 C 0.9512(4) 0.4687(8) 0.6257(9) 0.074(3) Uiso 0.5 1 d . . P . .
C21 C 0.9425(2) 0.4372(5) 0.5235(5) 0.107(2) Uani 1 1 d . . . . .
C22 C 0.9632(4) 0.6203(9) 0.7770(9) 0.079(3) Uiso 0.5 1 d . . P . .
C23 C 0.9405(6) 0.7047(14) 0.7204(13) 0.129(6) Uiso 0.5 1 d . . P . .
C24 C 0.9004(2) 0.7293(6) 0.7458(6) 0.121(3) Uani 1 1 d . . . . .
C19B C 0.9790(4) 0.5001(9) 0.6814(9) 0.078(3) Uiso 0.5 1 d . . P . .
C20B C 0.9572(4) 0.5258(11) 0.5795(10) 0.096(4) Uiso 0.5 1 d . . P . .
C22B C 0.9660(4) 0.6619(9) 0.7360(9) 0.071(3) Uiso 0.5 1 d . . P . .
C23B C 0.9252(5) 0.6383(10) 0.7505(10) 0.096(4) Uiso 0.5 1 d . . P . .

loop_
_atom_site_aniso_label
_atom_site_aniso_U_11
_atom_site_aniso_U_22
_atom_site_aniso_U_33
_atom_site_aniso_U_23
_atom_site_aniso_U_13
_atom_site_aniso_U_12
Co1 0.0535(4) 0.0522(4) 0.0647(4) -0.0134(3) 0.0285(3) -0.0097(3)
Br1 0.0651(4) 0.0728(4) 0.0889(4) -0.0121(3) 0.0389(3) 0.0046(3)
Br2 0.0747(4) 0.0890(5) 0.0784(4) -0.0241(3) 0.0206(3) 0.0179(3)
Br3 0.0897(4) 0.0758(4) 0.0925(5) -0.0351(3) 0.0415(4) -0.0330(3)
Br4 0.0821(4) 0.0795(4) 0.1058(5) 0.0051(3) 0.0494(4) -0.0219(3)
N1 0.052(3) 0.045(3) 0.055(3) 0.000 0.021(3) 0.000
C1 0.050(3) 0.053(3) 0.060(3) -0.009(2) 0.018(2) -0.003(2)
C2 0.087(4) 0.069(4) 0.054(3) -0.001(3) 0.022(3) 0.007(3)
C3 0.081(4) 0.108(5) 0.059(3) -0.018(3) 0.019(3) 0.004(4)
C4 0.066(3) 0.055(3) 0.058(3) -0.005(2) 0.028(3) -0.013(3)
C5 0.061(3) 0.081(4) 0.093(4) -0.016(3) 0.033(3) -0.015(3)
C6 0.079(4) 0.118(6) 0.116(5) -0.029(4) 0.055(4) -0.041(4)
N2 0.054(2) 0.044(2) 0.049(2) 0.0000(18) 0.0250(19) -0.0033(18)
C7 0.079(4) 0.053(3) 0.058(3) -0.006(3) 0.027(3) 0.000(3)
C8 0.116(5) 0.092(5) 0.060(4) 0.003(3) 0.033(4) 0.001(4)
C9 0.203(9) 0.140(7) 0.056(4) -0.012(4) 0.003(5) -0.059(7)
C10 0.083(4) 0.049(3) 0.073(4) 0.004(3) 0.035(3) 0.007(3)
C11 0.078(4) 0.060(3) 0.085(4) 0.007(3) 0.034(3) 0.005(3)
C12 0.096(5) 0.073(4) 0.095(4) 0.011(3) 0.054(4) 0.023(3)
C13 0.054(3) 0.051(3) 0.059(3) 0.005(2) 0.024(2) -0.006(2)
C14 0.067(4) 0.068(4) 0.073(4) 0.009(3) 0.024(3) 0.005(3)
C15 0.070(4) 0.082(4) 0.076(4) 0.021(3) 0.012(3) 0.004(3)
C16 0.082(4) 0.061(3) 0.078(4) 0.001(3) 0.043(3) -0.017(3)
C17 0.101(5) 0.098(5) 0.125(6) -0.029(4) 0.064(5) -0.033(4)
C18 0.079(4) 0.085(5) 0.150(6) -0.007(4) 0.065(5) -0.023(4)
N3 0.055(3) 0.055(3) 0.064(4) 0.000 0.033(3) 0.000
C21 0.119(6) 0.119(6) 0.081(5) -0.038(4) 0.034(4) -0.027(5)
C24 0.088(5) 0.149(7) 0.121(6) -0.026(5) 0.030(4) 0.058(5)

loop_
_atom_type_symbol
_atom_type_description
_atom_type_scat_dispersion_real
_atom_type_scat_dispersion_imag
_atom_type_scat_source
Br Br -0.2901 2.4595 'International Tables Vol C Tables 4.2.6.8 and 6.1.1.4'
Co Co 0.3494 0.9721 'International Tables Vol C Tables 4.2.6.8 and 6.1.1.4'
C C 0.0033 0.0016 'International Tables Vol C Tables 4.2.6.8 and 6.1.1.4'
N N 0.0061 0.0033 'International Tables Vol C Tables 4.2.6.8 and 6.1.1.4'
H H 0.0000 0.0000 'International Tables Vol C Tables 4.2.6.8 and 6.1.1.4'

loop_
_geom_angle_atom_site_label_1
_geom_angle_atom_site_label_2
_geom_angle_atom_site_label_3
_geom_angle
_geom_angle_site_symmetry_1
_geom_angle_site_symmetry_3
_geom_angle_publ_flag
Br4 Co1 Br3 108.83(4) . . ?
Br4 Co1 Br2 106.66(4) . . ?
Br3 Co1 Br2 109.64(4) . . ?
Br4 Co1 Br1 109.27(4) . . ?
Br3 Co1 Br1 109.83(3) . . ?
Br2 Co1 Br1 112.51(3) . . ?
C1 N1 C1 107.5(5) . 2_655 ?
C1 N1 C4 110.4(3) . . ?
C1 N1 C4 110.6(3) 2_655 . ?
C1 N1 C4 110.6(3) . 2_655 ?
C1 N1 C4 110.4(3) 2_655 2_655 ?
C4 N1 C4 107.4(5) . 2_655 ?
C2 C1 N1 116.3(4) . . ?
C2 C1 H1A 108.2 . . ?
N1 C1 H1A 108.2 . . ?
C2 C1 H1B 108.2 . . ?
N1 C1 H1B 108.2 . . ?
H1A C1 H1B 107.4 . . ?
C1 C2 C3 110.7(5) . . ?
C1 C2 H2A 109.5 . . ?
C3 C2 H2A 109.5 . . ?
C1 C2 H2B 109.5 . . ?
C3 C2 H2B 109.5 . . ?
H2A C2 H2B 108.1 . . ?
C2 C3 H3A 109.5 . . ?
C2 C3 H3B 109.5 . . ?
H3A C3 H3B 109.5 . . ?
C2 C3 H3C 109.5 . . ?
H3A C3 H3C 109.5 . . ?
H3B C3 H3C 109.5 . . ?
C5 C4 N1 116.3(4) . . ?
C5 C4 H4A 108.2 . . ?
N1 C4 H4A 108.2 . . ?
C5 C4 H4B 108.2 . . ?
N1 C4 H4B 108.2 . . ?
H4A C4 H4B 107.4 . . ?
C6 C5 C4 110.0(5) . . ?
C6 C5 H5A 109.7 . . ?
C4 C5 H5A 109.7 . . ?
C6 C5 H5B 109.7 . . ?
C4 C5 H5B 109.7 . . ?
H5A C5 H5B 108.2 . . ?
C5 C6 H6A 109.5 . . ?
C5 C6 H6B 109.5 . . ?
H6A C6 H6B 109.5 . . ?
C5 C6 H6C 109.5 . . ?
H6A C6 H6C 109.5 . . ?
H6B C6 H6C 109.5 . . ?
C7 N2 C16 108.9(4) . . ?
C7 N2 C13 109.5(3) . . ?
C16 N2 C13 111.3(4) . . ?
C7 N2 C10 110.8(4) . . ?
C16 N2 C10 108.6(4) . . ?
C13 N2 C10 107.8(3) . . ?
C8 C7 N2 115.9(4) . . ?
C8 C7 H7A 108.3 . . ?
N2 C7 H7A 108.3 . . ?
C8 C7 H7B 108.3 . . ?
N2 C7 H7B 108.3 . . ?
H7A C7 H7B 107.4 . . ?
C7 C8 C9 110.7(5) . . ?
C7 C8 H8A 109.5 . . ?
C9 C8 H8A 109.5 . . ?
C7 C8 H8B 109.5 . . ?
C9 C8 H8B 109.5 . . ?
H8A C8 H8B 108.1 . . ?
C8 C9 H9A 109.5 . . ?
C8 C9 H9B 109.5 . . ?
H9A C9 H9B 109.5 . . ?
C8 C9 H9C 109.5 . . ?
H9A C9 H9C 109.5 . . ?
H9B C9 H9C 109.5 . . ?
C11 C10 N2 116.6(4) . . ?
C11 C10 H10A 108.1 . . ?
N2 C10 H10A 108.1 . . ?
C11 C10 H10B 108.1 . . ?
N2 C10 H10B 108.1 . . ?
H10A C10 H10B 107.3 . . ?
C10 C11 C12 111.3(5) . . ?
C10 C11 H11A 109.4 . . ?
C12 C11 H11A 109.4 . . ?
C10 C11 H11B 109.4 . . ?
C12 C11 H11B 109.4 . . ?
H11A C11 H11B 108.0 . . ?
C11 C12 H12A 109.5 . . ?
C11 C12 H12B 109.5 . . ?
H12A C12 H12B 109.5 . . ?
C11 C12 H12C 109.5 . . ?
H12A C12 H12C 109.5 . . ?
H12B C12 H12C 109.5 . . ?
C14 C13 N2 117.2(4) . . ?
C14 C13 H13A 108.0 . . ?
N2 C13 H13A 108.0 . . ?
C14 C13 H13B 108.0 . . ?
N2 C13 H13B 108.0 . . ?
H13A C13 H13B 107.2 . . ?
C13 C14 C15 110.0(5) . . ?
C13 C14 H14A 109.7 . . ?
C15 C14 H14A 109.7 . . ?
C13 C14 H14B 109.7 . . ?
C15 C14 H14B 109.7 . . ?
H14A C14 H14B 108.2 . . ?
C14 C15 H15A 109.5 . . ?
C14 C15 H15B 109.5 . . ?
H15A C15 H15B 109.5 . . ?
C14 C15 H15C 109.5 . . ?
H15A C15 H15C 109.5 . . ?
H15B C15 H15C 109.5 . . ?
C17 C16 N2 117.4(4) . . ?
C17 C16 H16A 108.0 . . ?
N2 C16 H16A 108.0 . . ?
C17 C16 H16B 108.0 . . ?
N2 C16 H16B 108.0 . . ?
H16A C16 H16B 107.2 . . ?
C16 C17 C18 110.7(5) . . ?
C16 C17 H17A 109.5 . . ?
C18 C17 H17A 109.5 . . ?
C16 C17 H17B 109.5 . . ?
C18 C17 H17B 109.5 . . ?
H17A C17 H17B 108.1 . . ?
C17 C18 H18A 109.5 . . ?
C17 C18 H18B 109.5 . . ?
H18A C18 H18B 109.5 . . ?
C17 C18 H18C 109.5 . . ?
H18A C18 H18C 109.5 . . ?
H18B C18 H18C 109.5 . . ?
C22 N3 C22 138.0(11) 2_756 . ?
C22 N3 C19 79.9(7) 2_756 . ?
C22 N3 C19 116.3(6) . . ?
C22 N3 C19 116.3(6) 2_756 2_756 ?
C22 N3 C19 79.9(7) . 2_756 ?
C19 N3 C19 136.3(10) . 2_756 ?
C22 N3 C19B 107.9(7) 2_756 . ?
C22 N3 C19B 103.4(7) . . ?
C19 N3 C19B 106.2(8) 2_756 . ?
C22 N3 C19B 103.4(7) 2_756 2_756 ?
C22 N3 C19B 107.9(7) . 2_756 ?
C19 N3 C19B 106.2(8) . 2_756 ?
C19B N3 C19B 82.6(10) . 2_756 ?
C22 N3 C22B 108.3(8) 2_756 . ?
C19 N3 C22B 102.1(6) . . ?
C19 N3 C22B 109.3(6) 2_756 . ?
C19B N3 C22B 108.7(6) . . ?
C19B N3 C22B 140.5(7) 2_756 . ?
C22 N3 C22B 108.3(8) . 2_756 ?
C19 N3 C22B 109.3(6) . 2_756 ?
C19 N3 C22B 102.1(6) 2_756 2_756 ?
C19B N3 C22B 140.5(7) . 2_756 ?
C19B N3 C22B 108.7(6) 2_756 2_756 ?
C22B N3 C22B 86.8(10) . 2_756 ?
C19B C19 C20B 89.4(15) . . ?
C19B C19 N3 75.6(12) . . ?
C20B C19 N3 141.7(11) . . ?
C20B C19 C20 46.1(8) . . ?
N3 C19 C20 113.6(9) . . ?
C19B C19 C22 117.8(14) . 2_756 ?
C20B C19 C22 151.8(12) . 2_756 ?
N3 C19 C22 49.9(5) . 2_756 ?
C20 C19 C22 161.3(10) . 2_756 ?
C19B C20 C20B 84.3(13) . . ?
C19B C20 C21 134.5(13) . . ?
C20B C20 C21 66.7(10) . . ?
C20B C20 C19 51.2(9) . . ?
C21 C20 C19 107.3(9) . . ?
C22B C22 C23B 88.7(16) . . ?
C23B C22 C23 52.4(10) . . ?
C22B C22 N3 76.2(14) . . ?
C23B C22 N3 146.2(13) . . ?
C23 C22 N3 114.9(13) . . ?
C22B C22 C19 120.4(16) . 2_756 ?
C23B C22 C19 150.4(14) . 2_756 ?
C23 C22 C19 156.9(13) . 2_756 ?
N3 C22 C19 50.2(5) . 2_756 ?
C22B C23 C23B 82.4(18) . . ?
C23B C23 C22 51.0(11) . . ?
C22B C23 C24 144(2) . . ?
C23B C23 C24 65.4(12) . . ?
C22 C23 C24 109.9(14) . . ?
C23B C24 C23 47.3(8) . . ?
C19 C19B C20 103.1(16) . . ?
C19 C19B C20B 54.7(12) . . ?
C20 C19B C20B 48.7(9) . . ?
C19 C19B N3 71.3(12) . . ?
C20 C19B N3 150.9(13) . . ?
C20B C19B N3 116.3(11) . . ?
C20 C20B C19 82.7(13) . . ?
C20 C20B C19B 47.1(9) . . ?
C20 C20B C21 69.5(11) . . ?
C19 C20B C21 131.6(13) . . ?
C19B C20B C21 108.5(11) . . ?
C22 C22B C23 107(2) . . ?
C22 C22B C23B 54.6(12) . . ?
C23 C22B C23B 55.6(13) . . ?
C22 C22B N3 70.4(13) . . ?
C23 C22B N3 170.0(17) . . ?
C23B C22B N3 117.9(11) . . ?
C22 C23B C23 76.6(14) . . ?
C22 C23B C24 132.8(14) . . ?
C23 C23B C24 67.4(13) . . ?
C22B C23B C24 107.8(11) . . ?

loop_
_geom_bond_atom_site_label_1
_geom_bond_atom_site_label_2
_geom_bond_distance
_geom_bond_site_symmetry_2
_geom_bond_publ_flag
Co1 Br4 2.4034(9) . ?
Co1 Br3 2.4137(9) . ?
Co1 Br2 2.4255(10) . ?
Co1 Br1 2.4330(9) . ?
N1 C1 1.514(5) . ?
N1 C1 1.514(5) 2_655 ?
N1 C4 1.518(5) . ?
N1 C4 1.518(5) 2_655 ?
C1 C2 1.504(7) . ?
C1 H1A 0.9700 . ?
C1 H1B 0.9700 . ?
C2 C3 1.517(7) . ?
C2 H2A 0.9700 . ?
C2 H2B 0.9700 . ?
C3 H3A 0.9600 . ?
C3 H3B 0.9600 . ?
C3 H3C 0.9600 . ?
C4 C5 1.517(7) . ?
C4 H4A 0.9700 . ?
C4 H4B 0.9700 . ?
C5 C6 1.498(7) . ?
C5 H5A 0.9700 . ?
C5 H5B 0.9700 . ?
C6 H6A 0.9600 . ?
C6 H6B 0.9600 . ?
C6 H6C 0.9600 . ?
N2 C7 1.506(6) . ?
N2 C16 1.508(6) . ?
N2 C13 1.513(6) . ?
N2 C10 1.529(6) . ?
C7 C8 1.505(7) . ?
C7 H7A 0.9700 . ?
C7 H7B 0.9700 . ?
C8 C9 1.507(9) . ?
C8 H8A 0.9700 . ?
C8 H8B 0.9700 . ?
C9 H9A 0.9600 . ?
C9 H9B 0.9600 . ?
C9 H9C 0.9600 . ?
C10 C11 1.496(7) . ?
C10 H10A 0.9700 . ?
C10 H10B 0.9700 . ?
C11 C12 1.501(7) . ?
C11 H11A 0.9700 . ?
C11 H11B 0.9700 . ?
C12 H12A 0.9600 . ?
C12 H12B 0.9600 . ?
C12 H12C 0.9600 . ?
C13 C14 1.499(7) . ?
C13 H13A 0.9700 . ?
C13 H13B 0.9700 . ?
C14 C15 1.514(7) . ?
C14 H14A 0.9700 . ?
C14 H14B 0.9700 . ?
C15 H15A 0.9600 . ?
C15 H15B 0.9600 . ?
C15 H15C 0.9600 . ?
C16 C17 1.471(8) . ?
C16 H16A 0.9700 . ?
C16 H16B 0.9700 . ?
C17 C18 1.537(8) . ?
C17 H17A 0.9700 . ?
C17 H17B 0.9700 . ?
C18 H18A 0.9600 . ?
C18 H18B 0.9600 . ?
C18 H18C 0.9600 . ?
N3 C22 1.517(13) 2_756 ?
N3 C22 1.517(13) . ?
N3 C19 1.523(11) . ?
N3 C19 1.523(11) 2_756 ?
N3 C19B 1.558(14) . ?
N3 C19B 1.558(14) 2_756 ?
N3 C22B 1.564(14) . ?
N3 C22B 1.564(14) 2_756 ?
C19 C20 1.559(17) . ?
C20 C21 1.535(13) . ?
C21 C20B 1.505(16) . ?
C22 C23 1.51(2) . ?
C23 C24 1.55(2) . ?
C24 C23B 1.526(16) . ?
C19B C20B 1.500(19) . ?
C22B C23B 1.48(2) . ?
